data_4102283
loop_
_publ_author_name
'Fu Chen'
'Guibin Ma'
'Guy M. Bernard'
'Ronald G. Cavell'
'Robert McDonald'
'Michael J. Ferguson'
'Roderick E. Wasylishen'

_publ_contact_author_address
; Department of Chemistry
  University of Alberta
  Edmonton, Alberta T6G 2G2
  Canada
;
_publ_contact_author_email Roderick.Wasylishen@ualberta.ca
_publ_contact_author_fax 1(780)4928231
_publ_contact_author_name 'Dr. Roderick E. Wasylishen'
_publ_contact_author_phone 1(780)4924336
_publ_section_title
;
 Solid-State 115In and 31P NMR Studies of Triarylphosphine Indium
 Trihalide Adducts
;
_journal_name_full 'Journal of the American Chemical Society'
_journal_page_first 5479
_journal_page_last 5493
_journal_paper_doi 10.1021/ja100625p
_journal_volume 132
_journal_year 2010
_chemical_formula_sum 'C42.5 H43 Cl4 In O6 P2'
_chemical_formula_weight 968.33
_space_group_IT_number 114
_symmetry_cell_setting tetragonal
_symmetry_space_group_name_Hall 'P -4 2n'
_symmetry_space_group_name_H-M 'P -4 21 c'
_atom_sites_solution_hydrogens geom
_atom_sites_solution_primary direct
_atom_sites_solution_secondary difmap
_audit_creation_method 'manual editing of SHELXL template'
_cell_angle_alpha 90.00
_cell_angle_beta 90.00
_cell_angle_gamma 90.00
_cell_formula_units_Z 4
_cell_length_a 14.5207(8)
_cell_length_b 14.5207(8)
_cell_length_c 20.520(2)
_cell_measurement_temperature 193(2)
_cell_volume 4326.7(5)
_computing_structure_refinement 'SHELXL-97 (Sheldrick, 1997)'
_computing_structure_solution 'SHELXS-97 (Sheldrick, 1990)'
_diffrn_ambient_temperature 193(2)
_diffrn_measured_fraction_theta_full 0.998
_diffrn_measured_fraction_theta_max 0.998
_diffrn_radiation_monochromator graphite
_diffrn_radiation_source 'fine-focus sealed tube'
_diffrn_radiation_type MoK\a
_diffrn_radiation_wavelength 0.71073
_diffrn_reflns_av_R_equivalents 0.0526
_diffrn_reflns_av_sigmaI/netI 0.0276
_diffrn_reflns_limit_h_max 18
_diffrn_reflns_limit_h_min -18
_diffrn_reflns_limit_k_max 18
_diffrn_reflns_limit_k_min -18
_diffrn_reflns_limit_l_max 26
_diffrn_reflns_limit_l_min -26
_diffrn_reflns_number 35142
_diffrn_reflns_theta_full 27.48
_diffrn_reflns_theta_max 27.48
_diffrn_reflns_theta_min 1.72
_exptl_absorpt_coefficient_mu 0.913
_exptl_absorpt_correction_T_max 0.8677
_exptl_absorpt_correction_T_min 0.6950
_exptl_crystal_density_diffrn 1.487
_exptl_crystal_density_method 'not measured'
_exptl_crystal_F_000 1972
_exptl_crystal_size_max 0.43
_exptl_crystal_size_mid 0.19
_exptl_crystal_size_min 0.16
_refine_diff_density_max 1.641
_refine_diff_density_min -0.816
_refine_diff_density_rms 0.097
_refine_ls_abs_structure_details 'Flack H D (1983), Acta Cryst. A39, 876-881'
_refine_ls_abs_structure_Flack 0.03(6)
_refine_ls_extinction_method none
_refine_ls_goodness_of_fit_ref 1.115
_refine_ls_hydrogen_treatment mixed
_refine_ls_matrix_type full
_refine_ls_number_parameters 267
_refine_ls_number_reflns 4953
_refine_ls_number_restraints 3
_refine_ls_restrained_S_all 1.115
_refine_ls_R_factor_all 0.0818
_refine_ls_R_factor_gt 0.0645
_refine_ls_shift/su_max 0.001
_refine_ls_shift/su_mean 0.000
_refine_ls_structure_factor_coef Fsqd
_refine_ls_weighting_details 'calc w=1/[\s^2^(Fo^2^)+(0.0635P)^2^+8.2088P] where P=(Fo^2^+2Fc^2^)/3'
_refine_ls_weighting_scheme calc
_refine_ls_wR_factor_gt 0.1536
_refine_ls_wR_factor_ref 0.1627
_reflns_number_gt 3975
_reflns_number_total 4953
_reflns_threshold_expression >2sigma(I)
_cod_data_source_file ja100625p_si_009.cif
_cod_data_source_block Cl3In[P(p-Anis)3]2(5)
_cod_original_cell_volume 4326.6(6)
_cod_original_formula_sum 'C42.50 H43 Cl4 In O6 P2'
_cod_database_code 4102283

loop_
_symmetry_equiv_pos_as_xyz
'x, y, z'
'-x, -y, z'
'y, -x, -z'
'-y, x, -z'
'-x+1/2, y+1/2, -z+1/2'
'x+1/2, -y+1/2, -z+1/2'
'-y+1/2, -x+1/2, z+1/2'
'y+1/2, x+1/2, z+1/2'

loop_
_atom_site_label
_atom_site_type_symbol
_atom_site_fract_x
_atom_site_fract_y
_atom_site_fract_z
_atom_site_U_iso_or_equiv
_atom_site_adp_type
_atom_site_occupancy
_atom_site_symmetry_multiplicity
_atom_site_calc_flag
_atom_site_refinement_flags
_atom_site_disorder_assembly
_atom_site_disorder_group
In In 0.5000 0.5000 0.75390(3) 0.05583(19) Uani 1 2 d S . .
Cl1 Cl 0.5000 0.5000 0.87112(11) 0.0625(5) Uani 1 2 d S . .
Cl2 Cl 0.40794(14) 0.39407(13) 0.69278(12) 0.0762(6) Uani 1 1 d . . .
P P 0.34418(13) 0.62056(13) 0.76383(8) 0.0542(4) Uani 1 1 d . . .
O1 O 0.0449(3) 0.3901(3) 0.8766(2) 0.0510(10) Uani 1 1 d . . .
O2 O 0.4278(3) 0.9280(3) 0.9459(3) 0.0690(14) Uani 1 1 d . . .
O3 O 0.2046(6) 0.7869(5) 0.5172(2) 0.091(2) Uani 1 1 d . . .
C11 C 0.2480(4) 0.5553(4) 0.7973(3) 0.0422(13) Uani 1 1 d . . .
C12 C 0.1925(4) 0.5056(4) 0.7565(3) 0.0441(12) Uani 1 1 d . . .
H12 H 0.2016 0.5099 0.7107 0.053 Uiso 1 1 calc R . .
C13 C 0.1227(4) 0.4487(4) 0.7805(3) 0.0415(12) Uani 1 1 d . . .
H13 H 0.0850 0.4144 0.7515 0.050 Uiso 1 1 calc R . .
C14 C 0.1093(4) 0.4429(4) 0.8470(3) 0.0404(12) Uani 1 1 d . . .
C15 C 0.1649(4) 0.4949(5) 0.8887(3) 0.0453(12) Uani 1 1 d . . .
H15 H 0.1549 0.4925 0.9345 0.054 Uiso 1 1 calc R . .
C16 C 0.2339(4) 0.5494(4) 0.8640(3) 0.0432(13) Uani 1 1 d . . .
H16 H 0.2723 0.5833 0.8928 0.052 Uiso 1 1 calc R . .
C17 C -0.0085(5) 0.3289(4) 0.8368(3) 0.0539(15) Uani 1 1 d . . .
H17A H -0.0522 0.2950 0.8642 0.065 Uiso 1 1 calc R . .
H17B H 0.0325 0.2853 0.8148 0.065 Uiso 1 1 calc R . .
H17C H -0.0425 0.3646 0.8041 0.065 Uiso 1 1 calc R . .
C21 C 0.3643(4) 0.7144(4) 0.8202(3) 0.0424(13) Uani 1 1 d . . .
C22 C 0.2952(4) 0.7631(4) 0.8496(3) 0.0461(14) Uani 1 1 d . . .
H22 H 0.2331 0.7464 0.8410 0.055 Uiso 1 1 calc R . .
C23 C 0.3126(4) 0.8363(4) 0.8915(3) 0.0435(13) Uani 1 1 d . . .
H23 H 0.2633 0.8692 0.9111 0.052 Uiso 1 1 calc R . .
C24 C 0.4017(4) 0.8602(4) 0.9042(3) 0.0474(14) Uani 1 1 d . . .
C25 C 0.4737(4) 0.8131(4) 0.8744(4) 0.0548(17) Uani 1 1 d . . .
H25 H 0.5356 0.8307 0.8825 0.066 Uiso 1 1 calc R . .
C26 C 0.4547(4) 0.7401(4) 0.8329(3) 0.0466(14) Uani 1 1 d . . .
H26 H 0.5039 0.7074 0.8130 0.056 Uiso 1 1 calc R . .
C27 C 0.3605(5) 0.9874(5) 0.9699(4) 0.069(2) Uani 1 1 d . . .
H27A H 0.3889 1.0321 0.9996 0.083 Uiso 1 1 calc R . .
H27B H 0.3138 0.9519 0.9935 0.083 Uiso 1 1 calc R . .
H27C H 0.3314 1.0201 0.9336 0.083 Uiso 1 1 calc R . .
C31 C 0.3012(5) 0.6721(5) 0.6901(3) 0.0565(18) Uani 1 1 d . . .
C32 C 0.2388(5) 0.7429(6) 0.6913(3) 0.060(2) Uani 1 1 d . . .
H32 H 0.2170 0.7639 0.7323 0.072 Uiso 1 1 calc R . .
C33 C 0.2059(5) 0.7852(5) 0.6354(3) 0.0583(18) Uani 1 1 d . . .
H33 H 0.1649 0.8360 0.6383 0.070 Uiso 1 1 calc R . .
C34 C 0.2341(6) 0.7520(6) 0.5749(3) 0.071(3) Uani 1 1 d . . .
C35 C 0.2945(9) 0.6797(8) 0.5731(4) 0.094(3) Uani 1 1 d . . .
H35 H 0.3132 0.6557 0.5321 0.113 Uiso 1 1 calc R . .
C36 C 0.3290(7) 0.6407(6) 0.6296(4) 0.075(2) Uani 1 1 d . . .
H36 H 0.3722 0.5917 0.6267 0.090 Uiso 1 1 calc R . .
C37 C 0.1487(7) 0.8641(7) 0.5168(3) 0.084(3) Uani 1 1 d . . .
H37A H 0.1342 0.8810 0.4717 0.101 Uiso 1 1 calc R . .
H37B H 0.1807 0.9153 0.5381 0.101 Uiso 1 1 calc R . .
H37C H 0.0915 0.8506 0.5403 0.101 Uiso 1 1 calc R . .
Cl1S Cl 0.4476(13) 0.4219(10) 0.5337(9) 0.122(5) Uani 0.25 1 d PD A -1
Cl2S Cl 0.4981(18) 0.6112(11) 0.5019(10) 0.164(7) Uani 0.25 1 d PD A -1
C1S C 0.477(6) 0.4988(19) 0.4684(11) 0.16(3) Uiso 0.25 1 d PD A -1
H1S1 H 0.4256 0.5018 0.4366 0.196 Uiso 0.25 1 calc PR A -1
H1S2 H 0.5325 0.4763 0.4455 0.196 Uiso 0.25 1 calc PR A -1

loop_
_atom_site_aniso_label
_atom_site_aniso_U_11
_atom_site_aniso_U_22
_atom_site_aniso_U_33
_atom_site_aniso_U_23
_atom_site_aniso_U_13
_atom_site_aniso_U_12
In 0.0655(4) 0.0446(3) 0.0573(3) 0.000 0.000 -0.0168(3)
Cl1 0.0740(15) 0.0516(12) 0.0621(12) 0.000 0.000 0.0153(14)
Cl2 0.0688(11) 0.0562(10) 0.1036(16) -0.0277(10) -0.0114(11) -0.0099(9)
P 0.0578(9) 0.0625(10) 0.0425(8) -0.0130(7) 0.0103(7) -0.0288(8)
O1 0.047(2) 0.048(2) 0.058(3) 0.006(2) 0.004(2) -0.0148(19)
O2 0.067(3) 0.054(3) 0.086(4) -0.028(3) -0.019(3) -0.003(2)
O3 0.152(6) 0.085(4) 0.035(3) 0.002(2) 0.005(3) -0.029(5)
C11 0.039(3) 0.042(3) 0.045(3) -0.005(2) 0.006(2) -0.009(2)
C12 0.047(3) 0.046(3) 0.039(3) -0.010(3) 0.006(2) -0.008(2)
C13 0.039(3) 0.038(3) 0.048(3) -0.006(2) -0.004(2) -0.006(2)
C14 0.034(3) 0.030(3) 0.057(4) 0.004(2) 0.003(2) 0.004(2)
C15 0.045(3) 0.048(3) 0.043(3) 0.007(3) -0.005(2) 0.000(3)
C16 0.040(3) 0.054(3) 0.036(3) -0.001(3) -0.004(2) -0.011(2)
C17 0.046(3) 0.038(3) 0.077(4) -0.002(3) 0.010(3) -0.004(3)
C21 0.050(3) 0.042(3) 0.035(3) -0.005(2) 0.003(2) -0.012(3)
C22 0.046(3) 0.054(4) 0.038(3) -0.009(3) -0.004(3) -0.019(3)
C23 0.050(3) 0.051(3) 0.030(3) -0.002(2) -0.005(2) 0.001(3)
C24 0.052(3) 0.042(3) 0.048(3) -0.001(3) -0.011(3) -0.006(3)
C25 0.045(4) 0.040(3) 0.080(5) -0.007(3) -0.016(3) -0.007(2)
C26 0.046(3) 0.043(3) 0.051(3) -0.004(3) -0.003(3) -0.001(3)
C27 0.077(5) 0.057(4) 0.073(4) -0.021(4) -0.009(4) 0.001(4)
C31 0.061(4) 0.073(4) 0.035(3) -0.016(3) 0.011(3) -0.027(4)
C32 0.055(4) 0.091(6) 0.034(3) -0.012(3) 0.009(3) -0.034(4)
C33 0.068(4) 0.069(4) 0.038(3) -0.012(3) 0.004(3) -0.028(4)
C34 0.097(6) 0.082(6) 0.033(3) 0.001(3) 0.010(3) -0.046(5)
C35 0.149(10) 0.096(7) 0.037(4) -0.016(4) 0.025(5) -0.017(7)
C36 0.106(6) 0.071(5) 0.049(4) -0.003(4) 0.015(4) -0.016(5)
C37 0.107(7) 0.102(7) 0.045(4) 0.000(4) -0.011(4) -0.051(6)
Cl1S 0.120(10) 0.101(10) 0.145(13) 0.002(9) -0.039(10) -0.039(9)
Cl2S 0.183(18) 0.166(17) 0.144(14) 0.017(13) 0.027(18) 0.018(16)

loop_
_atom_type_symbol
_atom_type_description
_atom_type_scat_dispersion_real
_atom_type_scat_dispersion_imag
_atom_type_scat_source
C C 0.0033 0.0016 'International Tables Vol C Tables 4.2.6.8 and 6.1.1.4'
H H 0.0000 0.0000 'International Tables Vol C Tables 4.2.6.8 and 6.1.1.4'
O O 0.0106 0.0060 'International Tables Vol C Tables 4.2.6.8 and 6.1.1.4'
P P 0.1023 0.0942 'International Tables Vol C Tables 4.2.6.8 and 6.1.1.4'
Cl Cl 0.1484 0.1585 'International Tables Vol C Tables 4.2.6.8 and 6.1.1.4'
In In -0.7276 1.3100 'International Tables Vol C Tables 4.2.6.8 and 6.1.1.4'

loop_
_geom_angle_atom_site_label_1
_geom_angle_atom_site_label_2
_geom_angle_atom_site_label_3
_geom_angle
_geom_angle_site_symmetry_1
_geom_angle_site_symmetry_3
Cl2 In Cl2 116.78(12) 2_665 .
Cl2 In Cl1 121.61(6) 2_665 .
Cl2 In Cl1 121.61(6) . .
Cl2 In P 94.91(6) 2_665 .
Cl2 In P 89.36(5) . .
Cl1 In P 85.93(4) . .
Cl2 In P 89.36(5) 2_665 2_665
Cl2 In P 94.91(6) . 2_665
Cl1 In P 85.93(4) . 2_665
P In P 171.85(7) . 2_665
C31 P C21 106.3(3) . .
C31 P C11 105.5(3) . .
C21 P C11 105.9(3) . .
C31 P In 117.9(2) . .
C21 P In 112.2(2) . .
C11 P In 108.3(2) . .
C14 O1 C17 118.0(5) . .
C24 O2 C27 118.4(6) . .
C34 O3 C37 119.4(7) . .
C12 C11 C16 119.0(5) . .
C12 C11 P 119.6(4) . .
C16 C11 P 121.2(4) . .
C11 C12 C13 121.5(5) . .
C14 C13 C12 119.2(5) . .
O1 C14 C13 125.1(5) . .
O1 C14 C15 115.5(5) . .
C13 C14 C15 119.4(5) . .
C16 C15 C14 120.4(5) . .
C15 C16 C11 120.5(5) . .
C22 C21 C26 118.1(5) . .
C22 C21 P 123.5(4) . .
C26 C21 P 118.3(4) . .
C21 C22 C23 122.3(5) . .
C24 C23 C22 119.0(6) . .
O2 C24 C23 124.6(6) . .
O2 C24 C25 115.1(6) . .
C23 C24 C25 120.3(5) . .
C26 C25 C24 119.7(6) . .
C25 C26 C21 120.6(6) . .
C32 C31 C36 117.1(7) . .
C32 C31 P 121.7(5) . .
C36 C31 P 121.1(7) . .
C31 C32 C33 123.1(7) . .
C32 C33 C34 118.9(9) . .
O3 C34 C35 117.6(8) . .
O3 C34 C33 123.8(10) . .
C35 C34 C33 118.6(8) . .
C34 C35 C36 121.5(8) . .
C31 C36 C35 120.8(9) . .
Cl1S C1S Cl2S 108.7(8) . .

loop_
_geom_bond_atom_site_label_1
_geom_bond_atom_site_label_2
_geom_bond_distance
_geom_bond_site_symmetry_2
In Cl2 2.3929(19) 2_665
In Cl2 2.3929(18) .
In Cl1 2.405(2) .
In P 2.868(2) .
In P 2.868(2) 2_665
P C31 1.800(8) .
P C21 1.811(6) .
P C11 1.822(6) .
O1 C14 1.353(7) .
O1 C17 1.434(7) .
O2 C24 1.359(7) .
O2 C27 1.394(8) .
O3 C34 1.358(10) .
O3 C37 1.385(13) .
C11 C12 1.369(7) .
C11 C16 1.386(8) .
C12 C13 1.397(7) .
C13 C14 1.381(8) .
C14 C15 1.399(8) .
C15 C16 1.374(8) .
C21 C22 1.368(8) .
C21 C26 1.389(8) .
C22 C23 1.392(8) .
C23 C24 1.364(8) .
C24 C25 1.391(9) .
C25 C26 1.387(8) .
C31 C32 1.371(11) .
C31 C36 1.383(10) .
C32 C33 1.386(11) .
C33 C34 1.392(10) .
C34 C35 1.370(14) .
C35 C36 1.383(14) .
Cl1S C1S 1.796(10) .
Cl2S C1S 1.798(10) .

loop_
_geom_torsion_atom_site_label_1
_geom_torsion_atom_site_label_2
_geom_torsion_atom_site_label_3
_geom_torsion_atom_site_label_4
_geom_torsion
_geom_torsion_site_symmetry_1
Cl2 In P C31 51.0(2) 2_665
Cl2 In P C31 -65.8(2) .
Cl1 In P C31 172.4(2) .
P In P C31 172.4(2) 2_665
Cl2 In P C21 -72.9(2) 2_665
Cl2 In P C21 170.3(2) .
Cl1 In P C21 48.5(2) .
P In P C21 48.5(2) 2_665
Cl2 In P C11 170.6(2) 2_665
Cl2 In P C11 53.8(2) .
Cl1 In P C11 -67.98(19) .
P In P C11 -67.99(19) 2_665
C31 P C11 C12 41.0(6) .
C21 P C11 C12 153.4(5) .
In P C11 C12 -86.1(5) .
C31 P C11 C16 -143.9(5) .
C21 P C11 C16 -31.5(6) .
In P C11 C16 89.0(5) .
C16 C11 C12 C13 -0.5(9) .
P C11 C12 C13 174.7(4) .
C11 C12 C13 C14 0.3(9) .
C17 O1 C14 C13 5.9(8) .
C17 O1 C14 C15 -174.4(5) .
C12 C13 C14 O1 -179.5(5) .
C12 C13 C14 C15 0.8(8) .
O1 C14 C15 C16 178.6(5) .
C13 C14 C15 C16 -1.8(9) .
C14 C15 C16 C11 1.6(9) .
C12 C11 C16 C15 -0.4(9) .
P C11 C16 C15 -175.5(5) .
C31 P C21 C22 71.6(6) .
C11 P C21 C22 -40.3(6) .
In P C21 C22 -158.3(5) .
C31 P C21 C26 -106.6(5) .
C11 P C21 C26 141.5(5) .
In P C21 C26 23.6(5) .
C26 C21 C22 C23 -0.4(9) .
P C21 C22 C23 -178.5(5) .
C21 C22 C23 C24 -0.4(9) .
C27 O2 C24 C23 -10.8(10) .
C27 O2 C24 C25 170.3(6) .
C22 C23 C24 O2 -177.5(6) .
C22 C23 C24 C25 1.3(9) .
O2 C24 C25 C26 177.4(6) .
C23 C24 C25 C26 -1.5(10) .
C24 C25 C26 C21 0.8(10) .
C22 C21 C26 C25 0.1(9) .
P C21 C26 C25 178.4(5) .
C21 P C31 C32 -41.0(6) .
C11 P C31 C32 71.2(6) .
In P C31 C32 -167.8(4) .
C21 P C31 C36 140.0(6) .
C11 P C31 C36 -107.8(6) .
In P C31 C36 13.2(7) .
C36 C31 C32 C33 -2.4(10) .
P C31 C32 C33 178.6(5) .
C31 C32 C33 C34 3.0(9) .
C37 O3 C34 C35 -175.5(8) .
C37 O3 C34 C33 5.0(11) .
C32 C33 C34 O3 178.4(6) .
C32 C33 C34 C35 -1.1(10) .
O3 C34 C35 C36 179.2(8) .
C33 C34 C35 C36 -1.2(13) .
C32 C31 C36 C35 0.0(11) .
P C31 C36 C35 179.0(7) .
C34 C35 C36 C31 1.8(14) .
